data_7020440
loop_
_publ_author_name
'Anderson, Christopher B.'
'Elliott, Anastasia B. S.'
'Lewis, James E. M.'
'McAdam, C. John'
'Gordon, Keith C.'
'Crowley, James D.'

_publ_section_title
;
 fac-Re(CO)(3) complexes of
 2,6-bis(4-substituted-1,2,3-triazol-1-ylmethyl)pyridine &quot;click&quot;
 ligands: synthesis, characterisation and photophysical properties.
;
_journal_issue 48
_journal_name_full 'Dalton transactions (Cambridge, England : 2003)'
_journal_page_first 14625
_journal_page_last 14632
_journal_paper_doi 10.1039/c2dt31569f
_journal_volume 41
_journal_year 2012
_chemical_formula_sum 'C20 H23 F6 N7 O3 P Re'
_chemical_formula_weight 740.62
_chemical_name_systematic
;
?
;
_space_group_IT_number 14
_symmetry_cell_setting monoclinic
_symmetry_space_group_name_Hall '-P 2yn'
_symmetry_space_group_name_H-M 'P 1 21/n 1'
_atom_sites_solution_hydrogens geom
_atom_sites_solution_primary direct
_atom_sites_solution_secondary difmap
_audit_creation_method SHELXL-97
_cell_angle_alpha 90.00
_cell_angle_beta 111.892(10)
_cell_angle_gamma 90.00
_cell_formula_units_Z 8
_cell_length_a 22.534(5)
_cell_length_b 10.528(2)
_cell_length_c 22.827(5)
_cell_measurement_reflns_used 9841
_cell_measurement_temperature 89(2)
_cell_measurement_theta_max 25.78
_cell_measurement_theta_min 2.17
_cell_volume 5024.9(19)
_computing_cell_refinement 'Bruker SAINT'
_computing_data_collection 'Bruker APEX2'
_computing_data_reduction 'Bruker SAINT'
_computing_molecular_graphics 'SHELXTL (Sheldrick, 2008), ORTEP-3 (Farrugia, 1997), Mercury (Macrae et al., 2008)'
_computing_publication_material 'SHELXL-97, enCIFer (Allen et al., 2004), PLATON (Spek, 2009), PublCIF (Westrip 2010)''
_computing_structure_refinement 'SHELXL-97 (Sheldrick, 2008)'
_computing_structure_solution 'SHELXS-97 (Sheldrick, 2008)'
_diffrn_ambient_temperature 89(2)
_diffrn_measured_fraction_theta_full 0.977
_diffrn_measured_fraction_theta_max 0.977
_diffrn_measurement_device_type 'Bruker APEX-II CCD'
_diffrn_measurement_method '\f and \w scans'
_diffrn_radiation_monochromator graphite
_diffrn_radiation_source 'fine-focus sealed tube'
_diffrn_radiation_type MoK\a
_diffrn_radiation_wavelength 0.71073
_diffrn_reflns_av_R_equivalents 0.0735
_diffrn_reflns_av_sigmaI/netI 0.0379
_diffrn_reflns_limit_h_max 28
_diffrn_reflns_limit_h_min -28
_diffrn_reflns_limit_k_max 13
_diffrn_reflns_limit_k_min -13
_diffrn_reflns_limit_l_max 28
_diffrn_reflns_limit_l_min -28
_diffrn_reflns_number 128737
_diffrn_reflns_theta_full 26.65
_diffrn_reflns_theta_max 26.65
_diffrn_reflns_theta_min 1.08
_exptl_absorpt_coefficient_mu 4.983
_exptl_absorpt_correction_T_max 0.4209
_exptl_absorpt_correction_T_min 0.2029
_exptl_absorpt_correction_type multi-scan
_exptl_absorpt_process_details 'SCALE (Bruker AXS Inc.)'
_exptl_crystal_colour Colourless
_exptl_crystal_density_diffrn 1.958
_exptl_crystal_density_method 'not measured'
_exptl_crystal_description Block
_exptl_crystal_F_000 2880
_exptl_crystal_size_max 0.47
_exptl_crystal_size_mid 0.46
_exptl_crystal_size_min 0.21
_platon_squeeze_details
;
Disordered hexafluorophosphate (PF6-) anions and disordered
solvent molecules.
;
_refine_diff_density_max 4.197
_refine_diff_density_min -1.847
_refine_diff_density_rms 0.175
_refine_ls_extinction_method none
_refine_ls_goodness_of_fit_ref 1.110
_refine_ls_hydrogen_treatment constr
_refine_ls_matrix_type full
_refine_ls_number_parameters 586
_refine_ls_number_reflns 10344
_refine_ls_number_restraints 1
_refine_ls_restrained_S_all 1.110
_refine_ls_R_factor_all 0.0469
_refine_ls_R_factor_gt 0.0382
_refine_ls_shift/su_max 0.003
_refine_ls_shift/su_mean 0.000
_refine_ls_structure_factor_coef Fsqd
_refine_ls_weighting_details 'calc w=1/[\s^2^(Fo^2^)+(0.0502P)^2^+26.1912P] where P=(Fo^2^+2Fc^2^)/3'
_refine_ls_weighting_scheme calc
_refine_ls_wR_factor_gt 0.1032
_refine_ls_wR_factor_ref 0.1065
_reflns_number_gt 8904
_reflns_number_total 10344
_reflns_threshold_expression >2sigma(I)
_cod_data_source_file c2dt31569f.txt
_cod_data_source_block cba_234
_cod_depositor_comments
;
The following automatic conversions were performed:

'_symmetry_cell_setting' value 'Monoclinic' changed to 'monoclinic'
according to /home/saulius/struct/CIF-dictionaries/cif_core.dic
dictionary named 'cif_core.dic' version 2.4.2 from 2011-04-26.

Automatic conversion script
Id: cif_fix_values 1891 2012-01-12 08:04:46Z andrius 
;
_cod_original_cell_volume 5025(2)
_cod_original_sg_symbol_H-M 'P2(1)/n '
_cod_database_code 7020440

loop_
_symmetry_equiv_pos_as_xyz
'x, y, z'
'-x+1/2, y+1/2, -z+1/2'
'-x, -y, -z'
'x-1/2, -y-1/2, z-1/2'

loop_
_atom_site_label
_atom_site_type_symbol
_atom_site_fract_x
_atom_site_fract_y
_atom_site_fract_z
_atom_site_U_iso_or_equiv
_atom_site_adp_type
_atom_site_occupancy
_atom_site_symmetry_multiplicity
_atom_site_calc_flag
_atom_site_refinement_flags
_atom_site_disorder_assembly
_atom_site_disorder_group
Re1 Re 0.200168(11) 0.23645(2) 0.555601(11) 0.01491(8) Uani 1 1 d . . .
C20 C 0.2913(3) 0.2310(6) 0.5907(3) 0.0202(13) Uani 1 1 d . . .
O20 O 0.3458(2) 0.2319(4) 0.6097(2) 0.0251(10) Uani 1 1 d . . .
C21 C 0.1954(3) 0.1120(6) 0.6154(3) 0.0199(13) Uani 1 1 d . . .
O21 O 0.1922(2) 0.0436(4) 0.6541(2) 0.0267(10) Uani 1 1 d . . .
C22 C 0.2063(3) 0.3532(6) 0.6229(3) 0.0206(13) Uani 1 1 d U . .
O22 O 0.2134(2) 0.4135(5) 0.6674(2) 0.0337(12) Uani 1 1 d U . .
C1 C 0.2475(4) 0.3535(10) 0.3233(4) 0.053(3) Uani 1 1 d . . .
H1A H 0.2724 0.2896 0.3112 0.064 Uiso 1 1 calc R . .
H1B H 0.2178 0.3954 0.2853 0.064 Uiso 1 1 calc R . .
H1C H 0.2233 0.3124 0.3458 0.064 Uiso 1 1 calc R . .
C2 C 0.2928(4) 0.4526(8) 0.3663(4) 0.0365(17) Uani 1 1 d . . .
H2A H 0.3229 0.4094 0.4043 0.044 Uiso 1 1 calc R . .
H2B H 0.3183 0.4913 0.3437 0.044 Uiso 1 1 calc R . .
C3 C 0.2586(3) 0.5568(7) 0.3868(3) 0.0323(16) Uani 1 1 d . . .
H3A H 0.2904 0.6194 0.4126 0.039 Uiso 1 1 calc R . .
H3B H 0.2290 0.6012 0.3490 0.039 Uiso 1 1 calc R . .
C4 C 0.2217(3) 0.5062(6) 0.4243(3) 0.0222(13) Uani 1 1 d . . .
C5 C 0.1665(3) 0.5490(6) 0.4282(3) 0.0225(13) Uani 1 1 d . . .
H5 H 0.1413 0.6188 0.4063 0.027 Uiso 1 1 calc R . .
C6 C 0.1056(3) 0.4791(6) 0.4959(3) 0.0196(13) Uani 1 1 d . . .
H6A H 0.0781 0.5541 0.4787 0.023 Uiso 1 1 calc R . .
H6B H 0.1255 0.4883 0.5424 0.023 Uiso 1 1 calc R . .
C7 C 0.0658(3) 0.3602(6) 0.4795(3) 0.0177(12) Uani 1 1 d . . .
C8 C 0.0006(3) 0.3705(7) 0.4461(3) 0.0219(13) Uani 1 1 d . . .
H8 H -0.0189 0.4515 0.4346 0.026 Uiso 1 1 calc R . .
C9 C -0.0357(3) 0.2602(6) 0.4296(3) 0.0245(15) Uani 1 1 d . . .
H9 H -0.0809 0.2643 0.4092 0.029 Uiso 1 1 calc R . .
C10 C -0.0044(3) 0.1434(7) 0.4438(3) 0.0227(14) Uani 1 1 d . . .
H10 H -0.0278 0.0667 0.4306 0.027 Uiso 1 1 calc R . .
C11 C 0.0606(3) 0.1402(6) 0.4769(3) 0.0187(13) Uani 1 1 d . . .
C12 C 0.0953(3) 0.0147(6) 0.4886(3) 0.0186(13) Uani 1 1 d . A .
H12A H 0.1150 -0.0014 0.5346 0.022 Uiso 1 1 calc R . .
H12B H 0.0645 -0.0546 0.4692 0.022 Uiso 1 1 calc R . .
C13 C 0.1492(3) -0.0562(6) 0.4153(3) 0.0190(13) Uani 1 1 d . A .
H13 H 0.1210 -0.1217 0.3926 0.023 Uiso 1 1 calc R . .
C14 C 0.2032(3) -0.0138(6) 0.4078(3) 0.0189(13) Uani 1 1 d . . .
N1 N 0.2417(2) 0.4031(5) 0.4626(2) 0.0185(11) Uani 1 1 d . . .
N2 N 0.2013(2) 0.3838(5) 0.4898(2) 0.0186(11) Uani 1 1 d . . .
N3 N 0.1552(2) 0.4722(5) 0.4694(2) 0.0164(10) Uani 1 1 d . . .
N4 N 0.0954(2) 0.2469(5) 0.4974(2) 0.0168(11) Uani 1 1 d . . .
N5 N 0.1449(2) 0.0154(5) 0.4619(2) 0.0172(10) Uani 1 1 d . . .
N6 N 0.1932(2) 0.0992(5) 0.4822(2) 0.0174(10) Uani 1 1 d . A .
N7 N 0.2291(2) 0.0809(5) 0.4494(2) 0.0160(10) Uani 1 1 d . A .
Re2 Re 0.527475(11) 0.16951(2) 0.725354(10) 0.01621(8) Uani 1 1 d . . .
C70 C 0.5961(3) 0.1996(7) 0.6966(3) 0.0224(13) Uani 1 1 d . . .
O70 O 0.6353(2) 0.2179(5) 0.6781(2) 0.0332(12) Uani 1 1 d . . .
C71 C 0.5668(3) 0.0091(6) 0.7578(3) 0.0212(13) Uani 1 1 d . . .
O71 O 0.5936(2) -0.0849(5) 0.7765(2) 0.0298(11) Uani 1 1 d . . .
C72 C 0.5772(3) 0.2335(6) 0.8080(3) 0.0201(13) Uani 1 1 d . . .
O72 O 0.6071(2) 0.2649(4) 0.8589(2) 0.0280(11) Uani 1 1 d . . .
C54 C 0.4399(6) 0.4996(10) 0.6214(5) 0.076(4) Uani 1 1 d . . .
C55 C 0.4236(5) 0.5159(8) 0.6732(4) 0.058(3) Uani 1 1 d . B .
H55 H 0.3980 0.5816 0.6801 0.070 Uiso 1 1 calc R . .
C56 C 0.4470(3) 0.3816(6) 0.7720(3) 0.0240(14) Uani 1 1 d . . .
H56A H 0.4236 0.4469 0.7859 0.029 Uiso 1 1 calc R . .
H56B H 0.4905 0.3732 0.8048 0.029 Uiso 1 1 calc R . .
C57 C 0.4124(3) 0.2562(6) 0.7631(3) 0.0210(14) Uani 1 1 d . . .
C58 C 0.3564(3) 0.2483(6) 0.7740(3) 0.0190(13) Uani 1 1 d . . .
H58 H 0.3411 0.3199 0.7895 0.023 Uiso 1 1 calc R . .
C59 C 0.3229(3) 0.1365(7) 0.7624(3) 0.0236(14) Uani 1 1 d . . .
H59 H 0.2855 0.1281 0.7720 0.028 Uiso 1 1 calc R . .
C60 C 0.3443(3) 0.0364(6) 0.7368(3) 0.0211(13) Uani 1 1 d . . .
H60 H 0.3209 -0.0408 0.7269 0.025 Uiso 1 1 calc R . .
C61 C 0.4001(3) 0.0497(6) 0.7257(3) 0.0177(12) Uani 1 1 d . . .
C62 C 0.4196(3) -0.0555(6) 0.6915(3) 0.0194(13) Uani 1 1 d . . .
H62A H 0.4609 -0.0920 0.7197 0.023 Uiso 1 1 calc R . .
H62B H 0.3871 -0.1239 0.6806 0.023 Uiso 1 1 calc R . .
C63 C 0.3944(3) -0.0421(6) 0.5730(3) 0.0204(13) Uani 1 1 d . . .
H63 H 0.3609 -0.1028 0.5573 0.024 Uiso 1 1 calc R . .
C64 C 0.4208(3) 0.0292(6) 0.5386(3) 0.0187(13) Uani 1 1 d . . .
C65 C 0.4077(3) 0.0261(7) 0.4692(3) 0.0247(14) Uani 1 1 d . . .
H65A H 0.3705 -0.0300 0.4482 0.030 Uiso 1 1 calc R . .
H65B H 0.4451 -0.0110 0.4627 0.030 Uiso 1 1 calc R . .
C66 C 0.3938(4) 0.1579(7) 0.4380(3) 0.0353(17) Uani 1 1 d . . .
H66A H 0.4266 0.2190 0.4636 0.042 Uiso 1 1 calc R . .
H66B H 0.3515 0.1881 0.4362 0.042 Uiso 1 1 calc R . .
C67 C 0.3942(4) 0.1513(8) 0.3706(3) 0.0398(19) Uani 1 1 d . . .
H67A H 0.3852 0.2357 0.3512 0.048 Uiso 1 1 calc R . .
H67B H 0.3613 0.0915 0.3453 0.048 Uiso 1 1 calc R . .
H67C H 0.4362 0.1225 0.3726 0.048 Uiso 1 1 calc R . .
N51 N 0.4783(4) 0.3978(6) 0.6315(3) 0.0420(17) Uani 1 1 d . . .
N52 N 0.4840(2) 0.3485(5) 0.6857(3) 0.0238(12) Uani 1 1 d . . .
N53 N 0.4514(3) 0.4197(5) 0.7120(3) 0.0240(12) Uani 1 1 d . B .
N54 N 0.4360(2) 0.1566(5) 0.7413(2) 0.0165(10) Uani 1 1 d . . .
N55 N 0.4260(2) -0.0079(5) 0.6337(2) 0.0170(10) Uani 1 1 d . . .
N56 N 0.4688(2) 0.0830(5) 0.6369(2) 0.0173(10) Uani 1 1 d . . .
N57 N 0.4662(2) 0.1055(5) 0.5790(2) 0.0211(11) Uani 1 1 d . . .
C15A C 0.2308(3) -0.0568(7) 0.3608(3) 0.0311(16) Uani 0.60 1 d P A 1
H15A H 0.2671 -0.1148 0.3819 0.037 Uiso 0.60 1 calc PR A 1
H15B H 0.2475 0.0178 0.3455 0.037 Uiso 0.60 1 calc PR A 1
C16A C 0.1816(5) -0.1249(11) 0.3045(5) 0.026(2) Uani 0.60 1 d P A 1
H16A H 0.2042 -0.1653 0.2795 0.031 Uiso 0.60 1 calc PR A 1
H16B H 0.1616 -0.1934 0.3205 0.031 Uiso 0.60 1 calc PR A 1
C17A C 0.1297(4) -0.0405(9) 0.2615(4) 0.043(2) Uani 0.60 1 d P A 1
H17A H 0.1006 -0.0910 0.2265 0.052 Uiso 0.60 1 calc PR A 1
H17B H 0.1489 0.0270 0.2448 0.052 Uiso 0.60 1 calc PR A 1
H17C H 0.1058 -0.0027 0.2853 0.052 Uiso 0.60 1 calc PR A 1
C15B C 0.2308(3) -0.0568(7) 0.3608(3) 0.0311(16) Uani 0.40 1 d P A 2
H15C H 0.2281 -0.1505 0.3569 0.037 Uiso 0.40 1 calc PR A 2
H15D H 0.2764 -0.0321 0.3753 0.037 Uiso 0.40 1 calc PR A 2
C16B C 0.1920(9) 0.0069(19) 0.2934(9) 0.038(5) Uani 0.40 1 d P A 2
H16C H 0.1891 0.0994 0.2996 0.046 Uiso 0.40 1 calc PR A 2
H16D H 0.2169 -0.0053 0.2661 0.046 Uiso 0.40 1 calc PR A 2
C17B C 0.1297(4) -0.0405(9) 0.2615(4) 0.043(2) Uani 0.40 1 d P A 2
H17D H 0.1093 0.0061 0.2219 0.052 Uiso 0.40 1 calc PR A 2
H17E H 0.1045 -0.0297 0.2881 0.052 Uiso 0.40 1 calc PR A 2
H17F H 0.1320 -0.1309 0.2523 0.052 Uiso 0.40 1 calc PR A 2
C51A C 0.4294(4) 0.6711(9) 0.4694(4) 0.051(2) Uani 0.65 1 d P B 1
H51A H 0.4614 0.7198 0.4594 0.061 Uiso 0.65 1 calc PR B 1
H51B H 0.3917 0.7243 0.4625 0.061 Uiso 0.65 1 calc PR B 1
H51C H 0.4170 0.5961 0.4421 0.061 Uiso 0.65 1 calc PR B 1
C52A C 0.4582(5) 0.6280(12) 0.5400(6) 0.034(3) Uani 0.65 1 d P B 1
H52A H 0.4962 0.5739 0.5476 0.041 Uiso 0.65 1 calc PR B 1
H52B H 0.4711 0.7029 0.5682 0.041 Uiso 0.65 1 calc PR B 1
C53A C 0.4085(5) 0.5569(11) 0.5520(6) 0.033(3) Uani 0.65 1 d P B 1
H53A H 0.3922 0.4878 0.5207 0.039 Uiso 0.65 1 calc PR B 1
H53B H 0.3724 0.6135 0.5490 0.039 Uiso 0.65 1 calc PR B 1
C51B C 0.4294(4) 0.6711(9) 0.4694(4) 0.051(2) Uani 0.35 1 d P B 2
H51D H 0.4086 0.6462 0.4251 0.061 Uiso 0.35 1 calc PR B 2
H51E H 0.4751 0.6854 0.4793 0.061 Uiso 0.35 1 calc PR B 2
H51F H 0.4098 0.7494 0.4770 0.061 Uiso 0.35 1 calc PR B 2
C52B C 0.4204(9) 0.557(2) 0.5148(9) 0.026(4) Uani 0.35 1 d P B 2
H52C H 0.3746 0.5394 0.5052 0.032 Uiso 0.35 1 calc PR B 2
H52D H 0.4419 0.4782 0.5099 0.032 Uiso 0.35 1 calc PR B 2
C53B C 0.4534(10) 0.614(2) 0.5826(9) 0.030(5) Uani 0.35 1 d P B 2
H53C H 0.4326 0.6940 0.5880 0.036 Uiso 0.35 1 calc PR B 2
H53D H 0.4997 0.6289 0.5936 0.036 Uiso 0.35 1 calc PR B 2

loop_
_atom_site_aniso_label
_atom_site_aniso_U_11
_atom_site_aniso_U_22
_atom_site_aniso_U_33
_atom_site_aniso_U_23
_atom_site_aniso_U_13
_atom_site_aniso_U_12
Re1 0.01517(12) 0.01642(13) 0.01343(12) -0.00060(9) 0.00565(9) -0.00016(9)
C20 0.033(4) 0.013(3) 0.015(3) 0.000(2) 0.010(3) 0.000(3)
O20 0.014(2) 0.036(3) 0.023(2) 0.003(2) 0.0044(19) 0.0013(19)
C21 0.021(3) 0.021(3) 0.017(3) -0.007(3) 0.007(2) 0.000(3)
O21 0.033(3) 0.027(3) 0.023(2) 0.008(2) 0.014(2) -0.001(2)
C22 0.016(3) 0.022(3) 0.025(3) 0.003(3) 0.010(3) -0.001(2)
O22 0.045(3) 0.035(3) 0.026(2) -0.014(2) 0.018(2) -0.003(2)
C1 0.044(5) 0.090(7) 0.034(4) -0.026(5) 0.024(4) -0.018(5)
C2 0.032(4) 0.046(5) 0.037(4) 0.002(4) 0.019(3) -0.003(3)
C3 0.029(4) 0.040(4) 0.031(4) 0.014(3) 0.015(3) 0.001(3)
C4 0.025(3) 0.017(3) 0.023(3) 0.008(3) 0.008(3) -0.003(3)
C5 0.024(3) 0.021(3) 0.021(3) 0.001(3) 0.006(3) -0.002(3)
C6 0.022(3) 0.017(3) 0.024(3) 0.000(2) 0.013(3) 0.004(2)
C7 0.021(3) 0.022(3) 0.014(3) 0.002(2) 0.011(2) 0.002(2)
C8 0.023(3) 0.030(4) 0.014(3) 0.002(3) 0.009(2) 0.005(3)
C9 0.018(3) 0.038(4) 0.018(3) -0.001(3) 0.007(3) 0.004(3)
C10 0.020(3) 0.036(4) 0.015(3) -0.004(3) 0.011(2) -0.008(3)
C11 0.019(3) 0.026(3) 0.015(3) -0.004(2) 0.010(2) -0.006(3)
C12 0.023(3) 0.019(3) 0.019(3) -0.004(2) 0.014(3) -0.007(2)
C13 0.020(3) 0.016(3) 0.019(3) -0.004(2) 0.005(2) -0.005(2)
C14 0.021(3) 0.017(3) 0.018(3) -0.002(2) 0.007(2) 0.005(2)
N1 0.014(2) 0.025(3) 0.019(3) -0.001(2) 0.009(2) -0.003(2)
N2 0.015(2) 0.018(3) 0.019(3) -0.003(2) 0.003(2) 0.001(2)
N3 0.012(2) 0.019(3) 0.018(2) 0.001(2) 0.006(2) 0.001(2)
N4 0.017(2) 0.022(3) 0.014(2) -0.001(2) 0.009(2) -0.001(2)
N5 0.017(2) 0.018(3) 0.017(2) 0.001(2) 0.006(2) -0.001(2)
N6 0.016(2) 0.013(3) 0.022(3) 0.002(2) 0.006(2) -0.001(2)
N7 0.015(2) 0.017(3) 0.018(2) -0.001(2) 0.009(2) 0.000(2)
Re2 0.01539(12) 0.01871(14) 0.01311(12) 0.00147(9) 0.00368(9) -0.00090(9)
C70 0.018(3) 0.030(4) 0.016(3) -0.002(3) 0.004(3) 0.002(3)
O70 0.026(3) 0.048(3) 0.027(3) 0.008(2) 0.013(2) -0.002(2)
C71 0.019(3) 0.026(4) 0.017(3) 0.001(3) 0.006(2) -0.002(3)
O71 0.032(3) 0.027(3) 0.029(2) 0.007(2) 0.010(2) 0.005(2)
C72 0.021(3) 0.018(3) 0.025(3) 0.005(3) 0.012(3) -0.001(2)
O72 0.028(3) 0.033(3) 0.019(2) -0.0019(19) 0.004(2) -0.005(2)
C54 0.131(10) 0.061(7) 0.072(7) 0.053(6) 0.077(7) 0.057(7)
C55 0.098(8) 0.036(5) 0.061(6) 0.023(4) 0.052(6) 0.036(5)
C56 0.037(4) 0.021(3) 0.019(3) -0.001(3) 0.015(3) -0.003(3)
C57 0.022(3) 0.027(4) 0.009(3) 0.006(2) 0.000(2) 0.001(3)
C58 0.027(3) 0.019(3) 0.008(3) 0.002(2) 0.004(2) 0.005(2)
C59 0.019(3) 0.032(4) 0.022(3) 0.005(3) 0.009(3) 0.001(3)
C60 0.020(3) 0.021(3) 0.021(3) 0.003(3) 0.006(3) -0.002(3)
C61 0.019(3) 0.019(3) 0.014(3) 0.002(2) 0.005(2) 0.002(2)
C62 0.023(3) 0.020(3) 0.018(3) 0.003(2) 0.012(2) 0.000(3)
C63 0.017(3) 0.026(3) 0.019(3) -0.005(3) 0.008(2) -0.003(3)
C64 0.014(3) 0.025(3) 0.017(3) -0.003(2) 0.005(2) 0.000(2)
C65 0.024(3) 0.032(4) 0.017(3) -0.002(3) 0.006(3) 0.001(3)
C66 0.047(5) 0.032(4) 0.027(4) -0.002(3) 0.014(3) 0.003(3)
C67 0.047(5) 0.043(5) 0.026(4) 0.008(3) 0.009(3) 0.000(4)
N51 0.070(5) 0.031(4) 0.041(4) 0.023(3) 0.039(4) 0.022(3)
N52 0.020(3) 0.026(3) 0.022(3) 0.006(2) 0.006(2) 0.000(2)
N53 0.032(3) 0.018(3) 0.026(3) 0.003(2) 0.015(2) 0.002(2)
N54 0.017(2) 0.018(3) 0.013(2) 0.003(2) 0.004(2) 0.004(2)
N55 0.020(2) 0.018(3) 0.015(2) 0.001(2) 0.009(2) 0.000(2)
N56 0.017(2) 0.019(3) 0.017(2) 0.002(2) 0.008(2) 0.000(2)
N57 0.022(3) 0.027(3) 0.013(2) 0.003(2) 0.006(2) -0.001(2)
C15A 0.026(3) 0.039(4) 0.034(4) -0.019(3) 0.017(3) -0.004(3)
C16A 0.033(6) 0.029(6) 0.020(5) -0.004(5) 0.016(5) 0.005(5)
C17A 0.047(5) 0.058(5) 0.029(4) -0.007(4) 0.020(4) 0.008(4)
C15B 0.026(3) 0.039(4) 0.034(4) -0.019(3) 0.017(3) -0.004(3)
C16B 0.041(11) 0.043(12) 0.039(11) -0.021(9) 0.025(9) -0.002(9)
C17B 0.047(5) 0.058(5) 0.029(4) -0.007(4) 0.020(4) 0.008(4)
C51A 0.054(5) 0.065(6) 0.038(5) 0.027(4) 0.023(4) 0.013(5)
C52A 0.030(6) 0.038(7) 0.032(7) 0.013(5) 0.009(5) 0.002(5)
C53A 0.033(6) 0.033(6) 0.026(6) 0.005(5) 0.004(5) 0.002(5)
C51B 0.054(5) 0.065(6) 0.038(5) 0.027(4) 0.023(4) 0.013(5)
C52B 0.024(10) 0.041(12) 0.017(9) 0.004(9) 0.010(8) 0.000(9)
C53B 0.034(11) 0.035(12) 0.017(10) 0.009(9) 0.005(9) -0.003(9)

loop_
_atom_type_symbol
_atom_type_description
_atom_type_scat_dispersion_real
_atom_type_scat_dispersion_imag
_atom_type_scat_source
C C 0.0033 0.0016 'International Tables Vol C Tables 4.2.6.8 and 6.1.1.4'
H H 0.0000 0.0000 'International Tables Vol C Tables 4.2.6.8 and 6.1.1.4'
N N 0.0061 0.0033 'International Tables Vol C Tables 4.2.6.8 and 6.1.1.4'
O O 0.0106 0.0060 'International Tables Vol C Tables 4.2.6.8 and 6.1.1.4'
F F 0.0171 0.0103 'International Tables Vol C Tables 4.2.6.8 and 6.1.1.4'
P P 0.1023 0.0942 'International Tables Vol C Tables 4.2.6.8 and 6.1.1.4'
Re Re -1.0185 7.2310 'International Tables Vol C Tables 4.2.6.8 and 6.1.1.4'

loop_
_geom_angle_atom_site_label_1
_geom_angle_atom_site_label_2
_geom_angle_atom_site_label_3
_geom_angle
C20 Re1 C21 91.0(3)
C20 Re1 C22 86.5(3)
C21 Re1 C22 82.8(3)
C20 Re1 N2 91.4(2)
C21 Re1 N2 176.4(2)
C22 Re1 N2 94.6(2)
C20 Re1 N6 93.5(2)
C21 Re1 N6 95.0(2)
C22 Re1 N6 177.8(2)
N2 Re1 N6 87.60(19)
C20 Re1 N4 169.5(2)
C21 Re1 N4 97.4(2)
C22 Re1 N4 100.8(2)
N2 Re1 N4 80.55(18)
N6 Re1 N4 79.54(18)
O20 C20 Re1 176.8(6)
O21 C21 Re1 175.4(5)
O22 C22 Re1 173.0(6)
C2 C1 H1A 109.5
C2 C1 H1B 109.5
H1A C1 H1B 109.5
C2 C1 H1C 109.5
H1A C1 H1C 109.5
H1B C1 H1C 109.5
C3 C2 C1 113.4(7)
C3 C2 H2A 108.9
C1 C2 H2A 108.9
C3 C2 H2B 108.9
C1 C2 H2B 108.9
H2A C2 H2B 107.7
C4 C3 C2 112.1(6)
C4 C3 H3A 109.2
C2 C3 H3A 109.2
C4 C3 H3B 109.2
C2 C3 H3B 109.2
H3A C3 H3B 107.9
C5 C4 N1 108.5(5)
C5 C4 C3 129.6(6)
N1 C4 C3 121.9(6)
N3 C5 C4 105.4(6)
N3 C5 H5 127.3
C4 C5 H5 127.3
N3 C6 C7 109.5(5)
N3 C6 H6A 109.8
C7 C6 H6A 109.8
N3 C6 H6B 109.8
C7 C6 H6B 109.8
H6A C6 H6B 108.2
N4 C7 C8 122.6(6)
N4 C7 C6 118.5(5)
C8 C7 C6 118.9(6)
C7 C8 C9 118.7(6)
C7 C8 H8 120.7
C9 C8 H8 120.7
C8 C9 C10 118.6(6)
C8 C9 H9 120.7
C10 C9 H9 120.7
C11 C10 C9 119.5(6)
C11 C10 H10 120.3
C9 C10 H10 120.3
N4 C11 C10 122.1(6)
N4 C11 C12 118.1(5)
C10 C11 C12 119.7(6)
N5 C12 C11 110.4(5)
N5 C12 H12A 109.6
C11 C12 H12A 109.6
N5 C12 H12B 109.6
C11 C12 H12B 109.6
H12A C12 H12B 108.1
N5 C13 C14 104.3(5)
N5 C13 H13 127.8
C14 C13 H13 127.8
N7 C14 C13 108.9(5)
N7 C14 C15A 122.8(6)
C13 C14 C15A 128.2(6)
N2 N1 C4 107.9(5)
N1 N2 N3 108.5(5)
N1 N2 Re1 129.5(4)
N3 N2 Re1 122.0(4)
C5 N3 N2 109.8(5)
C5 N3 C6 129.7(5)
N2 N3 C6 120.3(5)
C11 N4 C7 118.1(5)
C11 N4 Re1 120.8(4)
C7 N4 Re1 121.0(4)
C13 N5 N6 110.9(5)
C13 N5 C12 128.5(5)
N6 N5 C12 120.5(5)
N7 N6 N5 107.5(5)
N7 N6 Re1 131.2(4)
N5 N6 Re1 121.3(4)
N6 N7 C14 108.4(5)
C70 Re2 C72 91.7(3)
C70 Re2 C71 87.8(3)
C72 Re2 C71 85.0(3)
C70 Re2 N56 92.3(2)
C72 Re2 N56 174.5(2)
C71 Re2 N56 91.3(2)
C70 Re2 N52 90.6(2)
C72 Re2 N52 96.5(2)
C71 Re2 N52 177.8(2)
N56 Re2 N52 87.2(2)
C70 Re2 N54 168.3(2)
C72 Re2 N54 95.6(2)
C71 Re2 N54 101.9(2)
N56 Re2 N54 81.10(18)
N52 Re2 N54 79.55(19)
O70 C70 Re2 178.2(6)
O71 C71 Re2 175.9(6)
O72 C72 Re2 176.1(5)
N51 C54 C55 108.3(7)
N51 C54 C53B 117.3(11)
C55 C54 C53B 123.4(12)
N51 C54 C53A 119.5(9)
C55 C54 C53A 130.2(9)
C53B C54 C53A 42.8(8)
N53 C55 C54 105.3(7)
N53 C55 H55 127.3
C54 C55 H55 127.3
N53 C56 C57 109.0(5)
N53 C56 H56A 109.9
C57 C56 H56A 109.9
N53 C56 H56B 109.9
C57 C56 H56B 109.9
H56A C56 H56B 108.3
N54 C57 C58 122.1(6)
N54 C57 C56 118.3(6)
C58 C57 C56 119.4(6)
C59 C58 C57 119.5(6)
C59 C58 H58 120.2
C57 C58 H58 120.2
C58 C59 C60 119.0(6)
C58 C59 H59 120.5
C60 C59 H59 120.5
C59 C60 C61 119.2(6)
C59 C60 H60 120.4
C61 C60 H60 120.4
N54 C61 C60 122.1(6)
N54 C61 C62 119.1(5)
C60 C61 C62 118.8(5)
N55 C62 C61 111.0(5)
N55 C62 H62A 109.4
C61 C62 H62A 109.4
N55 C62 H62B 109.4
C61 C62 H62B 109.4
H62A C62 H62B 108.0
N55 C63 C64 105.4(5)
N55 C63 H63 127.3
C64 C63 H63 127.3
N57 C64 C63 108.3(5)
N57 C64 C65 122.2(5)
C63 C64 C65 129.5(6)
C64 C65 C66 113.3(6)
C64 C65 H65A 108.9
C66 C65 H65A 108.9
C64 C65 H65B 108.9
C66 C65 H65B 108.9
H65A C65 H65B 107.7
C65 C66 C67 110.2(6)
C65 C66 H66A 109.6
C67 C66 H66A 109.6
C65 C66 H66B 109.6
C67 C66 H66B 109.6
H66A C66 H66B 108.1
C66 C67 H67A 109.5
C66 C67 H67B 109.5
H67A C67 H67B 109.5
C66 C67 H67C 109.5
H67A C67 H67C 109.5
H67B C67 H67C 109.5
N52 N51 C54 108.1(6)
N51 N52 N53 109.1(5)
N51 N52 Re2 127.8(5)
N53 N52 Re2 122.7(4)
C55 N53 N52 109.2(6)
C55 N53 C56 130.4(6)
N52 N53 C56 120.3(5)
C57 N54 C61 117.7(5)
C57 N54 Re2 121.8(4)
C61 N54 Re2 120.4(4)
N56 N55 C63 109.9(5)
N56 N55 C62 120.2(5)
C63 N55 C62 129.9(5)
N57 N56 N55 108.1(5)
N57 N56 Re2 129.9(4)
N55 N56 Re2 122.0(4)
N56 N57 C64 108.3(5)
C14 C15A C16A 112.4(6)
C14 C15A H15A 109.1
C16A C15A H15A 109.1
C14 C15A H15B 109.1
C16A C15A H15B 109.1
H15A C15A H15B 107.9
C17A C16A C15A 114.6(9)
C17A C16A H16A 108.6
C15A C16A H16A 108.6
C17A C16A H16B 108.6
C15A C16A H16B 108.6
H16A C16A H16B 107.6
C16A C17A H17A 109.5
C16A C17A H17B 109.5
H17A C17A H17B 109.5
C16A C17A H17C 109.5
H17A C17A H17C 109.5
H17B C17A H17C 109.5
H16C C16B H16D 107.5
C52A C51A H51A 109.5
C52A C51A H51B 109.5
H51A C51A H51B 109.5
C52A C51A H51C 109.5
H51A C51A H51C 109.5
H51B C51A H51C 109.5
C53A C52A C51A 106.9(9)
C53A C52A H52A 110.3
C51A C52A H52A 110.3
C53A C52A H52B 110.3
C51A C52A H52B 110.3
H52A C52A H52B 108.6
C52A C53A C54 107.1(10)
C52A C53A H53A 110.3
C54 C53A H53A 110.3
C52A C53A H53B 110.3
C54 C53A H53B 110.3
H53A C53A H53B 108.5
C53B C52B H52C 111.2
C53B C52B H52D 111.2
H52C C52B H52D 109.2
C52B C53B C54 98.0(15)
C52B C53B H53C 112.2
C54 C53B H53C 112.2
C52B C53B H53D 112.2
C54 C53B H53D 112.2
H53C C53B H53D 109.8

loop_
_geom_bond_atom_site_label_1
_geom_bond_atom_site_label_2
_geom_bond_distance
Re1 C20 1.906(7)
Re1 C21 1.924(7)
Re1 C22 1.933(7)
Re1 N2 2.166(5)
Re1 N6 2.173(5)
Re1 N4 2.239(5)
C20 O20 1.141(8)
C21 O21 1.163(8)
C22 O22 1.157(8)
C1 C2 1.532(11)
C1 H1A 0.9800
C1 H1B 0.9800
C1 H1C 0.9800
C2 C3 1.512(11)
C2 H2A 0.9900
C2 H2B 0.9900
C3 C4 1.497(9)
C3 H3A 0.9900
C3 H3B 0.9900
C4 C5 1.355(9)
C4 N1 1.361(8)
C5 N3 1.335(8)
C5 H5 0.9500
C6 N3 1.458(7)
C6 C7 1.504(9)
C6 H6A 0.9900
C6 H6B 0.9900
C7 N4 1.353(8)
C7 C8 1.384(8)
C8 C9 1.389(10)
C8 H8 0.9500
C9 C10 1.394(10)
C9 H9 0.9500
C10 C11 1.375(8)
C10 H10 0.9500
C11 N4 1.350(8)
C11 C12 1.508(9)
C12 N5 1.459(7)
C12 H12A 0.9900
C12 H12B 0.9900
C13 N5 1.336(8)
C13 C14 1.366(9)
C13 H13 0.9500
C14 N7 1.350(8)
C14 C15A 1.497(9)
N1 N2 1.295(7)
N2 N3 1.342(7)
N5 N6 1.342(7)
N6 N7 1.305(7)
Re2 C70 1.918(7)
Re2 C72 1.921(7)
Re2 C71 1.923(7)
Re2 N56 2.160(5)
Re2 N52 2.161(5)
Re2 N54 2.228(5)
C70 O70 1.128(8)
C71 O71 1.155(8)
C72 O72 1.154(8)
C54 N51 1.342(11)
C54 C55 1.376(12)
C54 C53B 1.59(2)
C54 C53A 1.593(14)
C55 N53 1.337(10)
C55 H55 0.9500
C56 N53 1.465(8)
C56 C57 1.507(9)
C56 H56A 0.9900
C56 H56B 0.9900
C57 N54 1.351(8)
C57 C58 1.378(9)
C58 C59 1.370(9)
C58 H58 0.9500
C59 C60 1.376(9)
C59 H59 0.9500
C60 C61 1.380(9)
C60 H60 0.9500
C61 N54 1.354(8)
C61 C62 1.511(8)
C62 N55 1.468(7)
C62 H62A 0.9900
C62 H62B 0.9900
C63 N55 1.350(8)
C63 C64 1.371(9)
C63 H63 0.9500
C64 N57 1.357(8)
C64 C65 1.499(8)
C65 C66 1.538(10)
C65 H65A 0.9900
C65 H65B 0.9900
C66 C67 1.543(10)
C66 H66A 0.9900
C66 H66B 0.9900
C67 H67A 0.9800
C67 H67B 0.9800
C67 H67C 0.9800
N51 N52 1.303(8)
N52 N53 1.338(8)
N55 N56 1.341(7)
N56 N57 1.322(7)
C15A C16A 1.527(13)
C15A H15A 0.9900
C15A H15B 0.9900
C16A C17A 1.505(14)
C16A H16A 0.9900
C16A H16B 0.9900
C17A H17A 0.9800
C17A H17B 0.9800
C17A H17C 0.9800
C16B H16C 0.9900
C16B H16D 0.9900
C51A C52A 1.562(13)
C51A H51A 0.9800
C51A H51B 0.9800
C51A H51C 0.9800
C52A C53A 1.455(16)
C52A H52A 0.9900
C52A H52B 0.9900
C53A H53A 0.9900
C53A H53B 0.9900
C52B C53B 1.57(3)
C52B H52C 0.9900
C52B H52D 0.9900
C53B H53C 0.9900
C53B H53D 0.9900

loop_
_platon_squeeze_void_nr
_platon_squeeze_void_average_x
_platon_squeeze_void_average_y
_platon_squeeze_void_average_z
_platon_squeeze_void_volume
_platon_squeeze_void_count_electrons
1 0.142 0.242 0.782 195.3 54.1
2 0.642 0.258 0.282 195.3 54.5
3 -0.142 0.758 0.218 195.4 55.2
4 0.358 0.742 0.718 195.4 56.1
